data_4073217
loop_
_publ_author_name
'Evans, William J.'
'Montalvo, Elizabeth'
'Foster, Samuel E.'
'Harada, Kimberly A.'
'Ziller, Joseph W.'

_publ_section_title
;
 Reactivity of (C5Me5)2Sm(THF)2with Nitriles:&#x00A0; C&#x2212;C Bond
 Cleavage To Form Cyanide Complexes
;
_journal_issue 11
_journal_name_full Organometallics
_journal_page_first 2904
_journal_paper_doi 10.1021/om070176a
_journal_volume 26
_journal_year 2007
_chemical_formula_moiety (C5Me5)2Sm(N=CHCMe3)(THF)
_chemical_formula_sum 'C29 H48 N O Sm'
_chemical_formula_weight 577.03
_chemical_name_systematic
; 
 ? 
;
_space_group_IT_number 19
_symmetry_cell_setting orthorhombic
_symmetry_space_group_name_Hall 'P 2ac 2ab'
_symmetry_space_group_name_H-M 'P 21 21 21'
_atom_sites_solution_hydrogens geom
_atom_sites_solution_primary direct
_atom_sites_solution_secondary difmap
_audit_creation_method SHELXTL
_cell_angle_alpha 90.00
_cell_angle_beta 90.00
_cell_angle_gamma 90.00
_cell_formula_units_Z 4
_cell_length_a 12.5460(12)
_cell_length_b 13.3491(12)
_cell_length_c 16.9911(16)
_cell_measurement_temperature 163(2)
_cell_volume 2845.6(5)
_computing_cell_refinement 'Bruker SMART/SAINT'
_computing_data_collection 'Bruker SMART'
_computing_data_reduction 'Bruker SAINT'
_computing_molecular_graphics 'Bruker SHELXTL'
_computing_publication_material 'Bruker SHELXTL'
_computing_structure_refinement 'Bruker SHELXTL'
_computing_structure_solution 'Bruker SHELXTL'
_diffrn_ambient_temperature 163(2)
_diffrn_measured_fraction_theta_full 0.998
_diffrn_measured_fraction_theta_max 0.998
_diffrn_measurement_device_type 'CCD area detector'
_diffrn_measurement_method 'phi and omega scans'
_diffrn_radiation_monochromator graphite
_diffrn_radiation_source 'normal-focus sealed tube'
_diffrn_radiation_type MoK\a
_diffrn_radiation_wavelength 0.71073
_diffrn_reflns_av_R_equivalents 0.0351
_diffrn_reflns_av_sigmaI/netI 0.0292
_diffrn_reflns_limit_h_max 16
_diffrn_reflns_limit_h_min -16
_diffrn_reflns_limit_k_max 17
_diffrn_reflns_limit_k_min -17
_diffrn_reflns_limit_l_max 22
_diffrn_reflns_limit_l_min -22
_diffrn_reflns_number 31590
_diffrn_reflns_theta_full 28.31
_diffrn_reflns_theta_max 28.31
_diffrn_reflns_theta_min 1.94
_diffrn_standards_decay_% '< 1.0'
_diffrn_standards_interval_count 'initial 50 frames recollected'
_diffrn_standards_number '50 frames'
_exptl_absorpt_coefficient_mu 2.083
_exptl_absorpt_correction_T_max 0.7735
_exptl_absorpt_correction_T_min 0.6135
_exptl_absorpt_correction_type multi-scan
_exptl_absorpt_process_details 'Bruker SADABS'
_exptl_crystal_colour yellow
_exptl_crystal_density_diffrn 1.347
_exptl_crystal_density_meas ?
_exptl_crystal_density_method 'not measured'
_exptl_crystal_description plate
_exptl_crystal_F_000 1196
_exptl_crystal_size_max 0.26
_exptl_crystal_size_mid 0.25
_exptl_crystal_size_min 0.13
_refine_diff_density_max 0.835
_refine_diff_density_min -0.513
_refine_diff_density_rms 0.078
_refine_ls_abs_structure_details 'Flack H D (1983), Acta Cryst. A39, 876-881'
_refine_ls_abs_structure_Flack 0.405(12)
_refine_ls_extinction_method none
_refine_ls_goodness_of_fit_ref 1.070
_refine_ls_hydrogen_treatment constr
_refine_ls_matrix_type full
_refine_ls_number_parameters 303
_refine_ls_number_reflns 7026
_refine_ls_number_restraints 0
_refine_ls_restrained_S_all 1.070
_refine_ls_R_factor_all 0.0387
_refine_ls_R_factor_gt 0.0246
_refine_ls_shift/su_max 0.014
_refine_ls_shift/su_mean 0.000
_refine_ls_structure_factor_coef Fsqd
_refine_ls_weighting_details 'calc w=1/[\s^2^(Fo^2^)+(0.0274P)^2^+1.0399P] where P=(Fo^2^+2Fc^2^)/3'
_refine_ls_weighting_scheme calc
_refine_ls_wR_factor_gt 0.0543
_refine_ls_wR_factor_ref 0.0604
_reflns_number_gt 5803
_reflns_number_total 7026
_reflns_threshold_expression >2sigma(I)
_cod_data_source_file om070176a-file001.cif
_cod_data_source_block em7
_cod_depositor_comments
;
The following automatic conversions were performed:

'_symmetry_cell_setting' value 'Orthorhombic' changed to
'orthorhombic' according to
/home/saulius/struct/CIF-dictionaries/cif_core.dic dictionary named
'cif_core.dic' version 2.4.1 from 2010-06-29.

Automatic conversion script
Id: cif_fix_values 1715 2011-07-08 13:25:40Z adriana 

The following automatic conversions were performed:

'_exptl_crystal_density_meas' value 'n/a' was changed to '?' - the
value is perceived as not measured.

Automatic conversion script
Id: cif_fix_values 3008 2015-01-20 13:52:24Z robertas 
;
_cod_original_sg_symbol_H-M P2(1)2(1)2(1)
_cod_database_code 4073217

loop_
_symmetry_equiv_pos_as_xyz
'x, y, z'
'-x+1/2, -y, z+1/2'
'-x, y+1/2, -z+1/2'
'x+1/2, -y+1/2, -z'

loop_
_atom_site_label
_atom_site_type_symbol
_atom_site_fract_x
_atom_site_fract_y
_atom_site_fract_z
_atom_site_U_iso_or_equiv
_atom_site_adp_type
_atom_site_occupancy
_atom_site_symmetry_multiplicity
_atom_site_calc_flag
_atom_site_refinement_flags
Sm1 Sm 0.473497(11) 0.500614(15) 0.930987(7) 0.02571(4) Uani 1 1 d .
O1 O 0.2816(2) 0.54488(18) 0.94755(13) 0.0363(6) Uani 1 1 d .
N1 N 0.4876(3) 0.4025(2) 1.03476(15) 0.0359(7) Uani 1 1 d .
C1 C 0.5764(4) 0.6192(3) 1.0391(2) 0.0388(9) Uani 1 1 d .
C2 C 0.6506(3) 0.6040(3) 0.9782(2) 0.0387(8) Uani 1 1 d .
C3 C 0.6126(3) 0.6556(3) 0.9111(2) 0.0419(10) Uani 1 1 d .
C4 C 0.5145(4) 0.7004(2) 0.92985(19) 0.0396(9) Uani 1 1 d .
C5 C 0.4914(3) 0.6779(2) 1.01029(19) 0.0370(9) Uani 1 1 d .
C6 C 0.5912(4) 0.5882(3) 1.1239(2) 0.0503(11) Uani 1 1 d .
H6A H 0.6218 0.6441 1.1538 0.076 Uiso 1 1 calc R
H6B H 0.6394 0.5305 1.1265 0.076 Uiso 1 1 calc R
H6C H 0.5220 0.5700 1.1465 0.076 Uiso 1 1 calc R
C7 C 0.7521(3) 0.5444(3) 0.9852(3) 0.0560(11) Uani 1 1 d .
H7A H 0.7858 0.5390 0.9334 0.084 Uiso 1 1 calc R
H7B H 0.7357 0.4772 1.0051 0.084 Uiso 1 1 calc R
H7C H 0.8007 0.5782 1.0217 0.084 Uiso 1 1 calc R
C8 C 0.6739(4) 0.6751(3) 0.8353(2) 0.0621(13) Uani 1 1 d .
H8A H 0.7023 0.7435 0.8359 0.093 Uiso 1 1 calc R
H8B H 0.6260 0.6670 0.7902 0.093 Uiso 1 1 calc R
H8C H 0.7329 0.6272 0.8310 0.093 Uiso 1 1 calc R
C9 C 0.4501(4) 0.7678(3) 0.8759(2) 0.0546(13) Uani 1 1 d .
H9A H 0.4973 0.8174 0.8515 0.082 Uiso 1 1 calc R
H9B H 0.3950 0.8023 0.9065 0.082 Uiso 1 1 calc R
H9C H 0.4163 0.7273 0.8348 0.082 Uiso 1 1 calc R
C10 C 0.3965(3) 0.7119(3) 1.0574(2) 0.0457(10) Uani 1 1 d .
H10A H 0.3620 0.6536 1.0816 0.069 Uiso 1 1 calc R
H10B H 0.3458 0.7460 1.0227 0.069 Uiso 1 1 calc R
H10C H 0.4200 0.7581 1.0987 0.069 Uiso 1 1 calc R
C11 C 0.5321(3) 0.3273(2) 0.85844(18) 0.0313(7) Uani 1 1 d .
C12 C 0.5673(3) 0.4051(3) 0.80682(19) 0.0373(8) Uani 1 1 d .
C13 C 0.4756(4) 0.4504(3) 0.77505(18) 0.0391(8) Uani 1 1 d .
C14 C 0.3848(3) 0.4024(3) 0.8051(2) 0.0369(8) Uani 1 1 d .
C15 C 0.4197(3) 0.3257(2) 0.85697(18) 0.0304(7) Uani 1 1 d .
C16 C 0.6048(3) 0.2560(3) 0.9011(2) 0.0451(10) Uani 1 1 d .
H16A H 0.5642 0.2196 0.9412 0.068 Uiso 1 1 calc R
H16B H 0.6623 0.2938 0.9265 0.068 Uiso 1 1 calc R
H16C H 0.6353 0.2084 0.8635 0.068 Uiso 1 1 calc R
C17 C 0.6807(4) 0.4193(4) 0.7822(3) 0.0586(12) Uani 1 1 d .
H17A H 0.7053 0.3596 0.7539 0.088 Uiso 1 1 calc R
H17B H 0.7252 0.4298 0.8289 0.088 Uiso 1 1 calc R
H17C H 0.6860 0.4779 0.7476 0.088 Uiso 1 1 calc R
C18 C 0.4732(5) 0.5319(3) 0.7127(2) 0.0670(14) Uani 1 1 d .
H18A H 0.4384 0.5062 0.6651 0.100 Uiso 1 1 calc R
H18B H 0.5462 0.5523 0.7000 0.100 Uiso 1 1 calc R
H18C H 0.4333 0.5897 0.7326 0.100 Uiso 1 1 calc R
C19 C 0.2704(4) 0.4196(3) 0.7814(3) 0.0573(12) Uani 1 1 d .
H19A H 0.2628 0.4874 0.7600 0.086 Uiso 1 1 calc R
H19B H 0.2242 0.4121 0.8275 0.086 Uiso 1 1 calc R
H19C H 0.2500 0.3706 0.7413 0.086 Uiso 1 1 calc R
C20 C 0.3516(3) 0.2499(3) 0.8990(2) 0.0448(9) Uani 1 1 d .
H20A H 0.3455 0.1893 0.8667 0.067 Uiso 1 1 calc R
H20B H 0.2805 0.2780 0.9081 0.067 Uiso 1 1 calc R
H20C H 0.3844 0.2329 0.9496 0.067 Uiso 1 1 calc R
C21 C 0.5303(3) 0.3440(3) 1.0832(2) 0.0394(8) Uani 1 1 d .
H21A H 0.6023 0.3260 1.0733 0.047 Uiso 1 1 calc R
C22 C 0.4783(3) 0.2983(3) 1.1568(2) 0.0396(8) Uani 1 1 d .
C23 C 0.3709(4) 0.3438(4) 1.1715(3) 0.0590(12) Uani 1 1 d .
H23A H 0.3390 0.3132 1.2184 0.089 Uiso 1 1 calc R
H23B H 0.3247 0.3318 1.1259 0.089 Uiso 1 1 calc R
H23C H 0.3787 0.4161 1.1798 0.089 Uiso 1 1 calc R
C24 C 0.5537(4) 0.3178(4) 1.2255(2) 0.0608(13) Uani 1 1 d .
H24A H 0.5582 0.3900 1.2353 0.091 Uiso 1 1 calc R
H24B H 0.6247 0.2918 1.2126 0.091 Uiso 1 1 calc R
H24C H 0.5268 0.2840 1.2727 0.091 Uiso 1 1 calc R
C25 C 0.4678(4) 0.1857(3) 1.1424(3) 0.0600(12) Uani 1 1 d .
H25A H 0.4344 0.1541 1.1882 0.090 Uiso 1 1 calc R
H25B H 0.5387 0.1568 1.1341 0.090 Uiso 1 1 calc R
H25C H 0.4237 0.1741 1.0957 0.090 Uiso 1 1 calc R
C26 C 0.2147(3) 0.4902(4) 1.0031(2) 0.0475(9) Uani 1 1 d .
H26A H 0.2440 0.4949 1.0570 0.057 Uiso 1 1 calc R
H26B H 0.2098 0.4186 0.9882 0.057 Uiso 1 1 calc R
C27 C 0.1073(4) 0.5394(4) 0.9985(3) 0.0627(13) Uani 1 1 d .
H27A H 0.0496 0.4895 1.0052 0.075 Uiso 1 1 calc R
H27B H 0.0999 0.5916 1.0396 0.075 Uiso 1 1 calc R
C28 C 0.1040(4) 0.5846(3) 0.9182(3) 0.0613(13) Uani 1 1 d .
H28A H 0.0532 0.6414 0.9158 0.074 Uiso 1 1 calc R
H28B H 0.0844 0.5344 0.8779 0.074 Uiso 1 1 calc R
C29 C 0.2167(4) 0.6194(3) 0.9080(2) 0.0493(11) Uani 1 1 d .
H29A H 0.2355 0.6235 0.8515 0.059 Uiso 1 1 calc R
H29B H 0.2269 0.6862 0.9322 0.059 Uiso 1 1 calc R

loop_
_atom_site_aniso_label
_atom_site_aniso_U_11
_atom_site_aniso_U_22
_atom_site_aniso_U_33
_atom_site_aniso_U_23
_atom_site_aniso_U_13
_atom_site_aniso_U_12
Sm1 0.03647(8) 0.02241(7) 0.01827(6) -0.00062(11) -0.00320(5) -0.00328(13)
O1 0.0423(14) 0.0336(12) 0.0331(12) 0.0009(10) -0.0047(11) 0.0056(11)
N1 0.056(2) 0.0293(14) 0.0224(13) 0.0016(11) -0.0054(13) -0.0035(14)
C1 0.057(2) 0.0318(18) 0.0280(16) -0.0028(14) -0.0105(18) -0.0149(18)
C2 0.045(2) 0.0333(18) 0.0382(19) 0.0000(15) -0.0101(17) -0.0155(16)
C3 0.063(3) 0.0324(18) 0.0300(18) 0.0004(14) -0.0014(17) -0.0236(19)
C4 0.068(3) 0.0248(15) 0.0256(16) 0.0021(13) -0.0101(18) -0.0118(17)
C5 0.061(3) 0.0220(15) 0.0278(16) -0.0044(13) -0.0071(16) -0.0107(16)
C6 0.070(3) 0.048(2) 0.0328(18) -0.0009(17) -0.017(2) -0.016(2)
C7 0.050(3) 0.048(2) 0.069(3) -0.002(2) -0.007(2) -0.014(2)
C8 0.086(4) 0.058(3) 0.042(2) 0.002(2) 0.011(2) -0.035(3)
C9 0.095(4) 0.0255(17) 0.043(2) 0.0054(16) -0.017(2) -0.010(2)
C10 0.066(3) 0.0358(19) 0.0355(19) -0.0112(15) -0.0045(18) -0.0063(18)
C11 0.0382(19) 0.0288(15) 0.0268(15) -0.0058(12) -0.0025(15) 0.0016(16)
C12 0.045(2) 0.0409(19) 0.0260(16) -0.0092(14) 0.0076(16) -0.0058(17)
C13 0.068(2) 0.0305(17) 0.0188(15) -0.0039(12) -0.0047(17) -0.0019(19)
C14 0.048(2) 0.0329(17) 0.0301(17) -0.0125(14) -0.0122(16) 0.0083(16)
C15 0.0348(18) 0.0282(16) 0.0283(16) -0.0088(13) -0.0026(15) -0.0027(16)
C16 0.046(2) 0.041(2) 0.048(2) -0.0110(17) -0.0117(18) 0.0118(18)
C17 0.056(3) 0.067(3) 0.053(3) -0.017(2) 0.020(2) -0.019(2)
C18 0.132(4) 0.039(2) 0.0290(18) 0.0037(15) -0.007(2) -0.007(2)
C19 0.063(3) 0.055(3) 0.054(2) -0.027(2) -0.032(2) 0.017(2)
C20 0.047(2) 0.0362(19) 0.051(2) -0.0098(17) 0.0051(19) -0.0104(18)
C21 0.040(2) 0.047(2) 0.0318(18) 0.0007(15) 0.0016(17) 0.0037(18)
C22 0.042(2) 0.045(2) 0.0314(17) 0.0080(15) 0.0021(17) 0.0028(18)
C23 0.050(3) 0.072(3) 0.055(3) 0.012(2) 0.013(2) 0.006(2)
C24 0.071(3) 0.070(3) 0.041(2) 0.009(2) -0.011(2) 0.003(2)
C25 0.078(3) 0.047(2) 0.055(3) 0.009(2) 0.006(2) -0.003(2)
C26 0.0474(19) 0.048(2) 0.0470(18) 0.010(2) 0.0047(15) 0.007(3)
C27 0.046(3) 0.080(3) 0.062(3) -0.007(2) 0.006(2) 0.015(2)
C28 0.056(3) 0.058(3) 0.071(3) -0.013(2) -0.021(2) 0.027(2)
C29 0.072(3) 0.0271(18) 0.049(2) -0.0042(16) -0.021(2) 0.0151(19)

loop_
_atom_type_symbol
_atom_type_description
_atom_type_scat_dispersion_real
_atom_type_scat_dispersion_imag
_atom_type_scat_source
C C 0.0033 0.0016 'International Tables Vol C Tables 4.2.6.8 and 6.1.1.4'
H H 0.0000 0.0000 'International Tables Vol C Tables 4.2.6.8 and 6.1.1.4'
N N 0.0061 0.0033 'International Tables Vol C Tables 4.2.6.8 and 6.1.1.4'
O O 0.0106 0.0060 'International Tables Vol C Tables 4.2.6.8 and 6.1.1.4'
Sm Sm -0.1638 3.4418 'International Tables Vol C Tables 4.2.6.8 and 6.1.1.4'

loop_
_geom_angle_atom_site_label_1
_geom_angle_atom_site_label_2
_geom_angle_atom_site_label_3
_geom_angle
Cnt1 Sm1 N1 102.2
Cnt1 Sm1 O1 104.1
Cnt2 Sm1 N1 103.2
Cnt2 Sm1 O1 104.5
Cnt1 Sm1 Cnt2 138.5
N1 Sm1 O1 97.36(10)
N1 Sm1 C4 125.04(10)
O1 Sm1 C4 87.20(11)
N1 Sm1 C11 80.53(10)
O1 Sm1 C11 120.85(10)
C4 Sm1 C11 141.26(12)
N1 Sm1 C3 119.91(11)
O1 Sm1 C3 116.86(11)
C4 Sm1 C3 29.91(12)
C11 Sm1 C3 114.56(12)
N1 Sm1 C12 107.81(11)
O1 Sm1 C12 127.85(10)
C4 Sm1 C12 111.78(11)
C11 Sm1 C12 30.39(10)
C3 Sm1 C12 88.99(11)
N1 Sm1 C5 96.53(10)
O1 Sm1 C5 79.54(10)
C4 Sm1 C5 30.41(10)
C11 Sm1 C5 159.57(12)
C3 Sm1 C5 49.59(11)
C12 Sm1 C5 138.55(11)
N1 Sm1 C13 128.97(10)
O1 Sm1 C13 100.19(11)
C4 Sm1 C13 103.43(10)
C11 Sm1 C13 49.45(10)
C3 Sm1 C13 93.42(11)
C12 Sm1 C13 29.84(12)
C5 Sm1 C13 133.61(10)
N1 Sm1 C2 89.99(11)
O1 Sm1 C2 129.14(10)
C4 Sm1 C2 49.68(12)
C11 Sm1 C2 110.00(12)
C3 Sm1 C2 30.02(11)
C12 Sm1 C2 96.42(12)
C5 Sm1 C2 49.60(12)
C13 Sm1 C2 113.59(12)
N1 Sm1 C15 83.13(10)
O1 Sm1 C15 90.92(10)
C4 Sm1 C15 151.79(10)
C11 Sm1 C15 29.94(10)
C3 Sm1 C15 138.41(11)
C12 Sm1 C15 49.70(11)
C5 Sm1 C15 170.35(11)
C13 Sm1 C15 49.27(10)
C2 Sm1 C15 139.93(12)
N1 Sm1 C14 111.85(11)
O1 Sm1 C14 79.03(10)
C4 Sm1 C14 122.71(10)
C11 Sm1 C14 49.51(10)
C3 Sm1 C14 121.68(11)
C12 Sm1 C14 49.46(11)
C5 Sm1 C14 146.24(10)
C13 Sm1 C14 29.69(11)
C2 Sm1 C14 143.02(12)
C15 Sm1 C14 30.03(10)
N1 Sm1 C1 76.70(11)
O1 Sm1 C1 103.97(11)
C4 Sm1 C1 49.44(10)
C11 Sm1 C1 131.74(12)
C3 Sm1 C1 49.09(11)
C12 Sm1 C1 125.65(13)
C5 Sm1 C1 29.84(11)
C13 Sm1 C1 141.72(12)
C2 Sm1 C1 29.73(12)
C15 Sm1 C1 156.19(11)
C14 Sm1 C1 170.73(11)
C29 O1 C26 108.7(3)
C29 O1 Sm1 130.7(2)
C26 O1 Sm1 120.6(2)
C21 N1 Sm1 158.3(3)
C2 C1 C5 109.0(3)
C2 C1 C6 125.5(4)
C5 C1 C6 125.2(4)
C2 C1 Sm1 74.67(19)
C5 C1 Sm1 74.54(19)
C6 C1 Sm1 122.5(2)
C1 C2 C3 107.4(4)
C1 C2 C7 125.3(3)
C3 C2 C7 127.3(4)
C1 C2 Sm1 75.6(2)
C3 C2 Sm1 74.7(2)
C7 C2 Sm1 116.3(2)
C4 C3 C2 108.6(3)
C4 C3 C8 124.2(4)
C2 C3 C8 126.5(4)
C4 C3 Sm1 74.6(2)
C2 C3 Sm1 75.28(19)
C8 C3 Sm1 123.9(2)
C3 C4 C5 107.8(3)
C3 C4 C9 125.6(3)
C5 C4 C9 126.4(4)
C3 C4 Sm1 75.48(19)
C5 C4 Sm1 75.43(18)
C9 C4 Sm1 119.0(2)
C1 C5 C4 107.1(4)
C1 C5 C10 125.5(3)
C4 C5 C10 127.4(4)
C1 C5 Sm1 75.63(19)
C4 C5 Sm1 74.16(18)
C10 C5 Sm1 117.3(2)
C15 C11 C12 108.0(3)
C15 C11 C16 127.2(3)
C12 C11 C16 124.6(4)
C15 C11 Sm1 75.60(19)
C12 C11 Sm1 75.17(18)
C16 C11 Sm1 118.9(2)
C13 C12 C11 107.1(3)
C13 C12 C17 128.1(4)
C11 C12 C17 123.9(4)
C13 C12 Sm1 75.13(19)
C11 C12 Sm1 74.44(18)
C17 C12 Sm1 124.5(3)
C14 C13 C12 109.2(3)
C14 C13 C18 124.4(4)
C12 C13 C18 126.3(4)
C14 C13 Sm1 75.58(18)
C12 C13 Sm1 75.02(18)
C18 C13 Sm1 120.0(2)
C13 C14 C15 107.7(3)
C13 C14 C19 127.3(4)
C15 C14 C19 124.7(4)
C13 C14 Sm1 74.73(18)
C15 C14 Sm1 74.71(18)
C19 C14 Sm1 121.4(2)
C11 C15 C14 108.0(3)
C11 C15 C20 124.7(3)
C14 C15 C20 127.2(4)
C11 C15 Sm1 74.47(18)
C14 C15 Sm1 75.26(18)
C20 C15 Sm1 119.7(2)
N1 C21 C22 126.8(4)
C23 C22 C24 111.2(4)
C23 C22 C25 110.4(4)
C24 C22 C25 110.1(3)
C23 C22 C21 110.9(3)
C24 C22 C21 106.9(3)
C25 C22 C21 107.2(3)
O1 C26 C27 105.3(4)
C28 C27 C26 104.4(3)
C27 C28 C29 101.8(4)
O1 C29 C28 105.3(3)

loop_
_geom_bond_atom_site_label_1
_geom_bond_atom_site_label_2
_geom_bond_distance
Sm1 N1 2.204(3)
Sm1 O1 2.495(3)
Sm1 C4 2.717(3)
Sm1 C11 2.723(3)
Sm1 C3 2.728(3)
Sm1 C12 2.732(3)
Sm1 C5 2.733(3)
Sm1 C13 2.733(3)
Sm1 C2 2.735(3)
Sm1 C15 2.737(3)
Sm1 C14 2.744(3)
Sm1 C1 2.747(3)
Sm1 Cnt1 2.453
Sm1 Cnt2 2.455
O1 C29 1.450(4)
O1 C26 1.459(5)
N1 C21 1.254(4)
C1 C2 1.407(6)
C1 C5 1.411(6)
C1 C6 1.511(5)
C2 C3 1.415(5)
C2 C7 1.506(6)
C3 C4 1.405(6)
C3 C8 1.522(5)
C4 C5 1.429(5)
C4 C9 1.518(5)
C5 C10 1.504(5)
C11 C15 1.410(5)
C11 C12 1.430(5)
C11 C16 1.504(5)
C12 C13 1.407(6)
C12 C17 1.494(6)
C13 C14 1.403(5)
C13 C18 1.520(5)
C14 C15 1.420(5)
C14 C19 1.508(5)
C15 C20 1.505(5)
C21 C22 1.537(5)
C22 C23 1.499(6)
C22 C24 1.525(5)
C22 C25 1.528(5)
C26 C27 1.501(6)
C27 C28 1.494(6)
C28 C29 1.499(7)
